data_2020996
loop_
_publ_author_name
'Liu, Jian-Jun'
'Dong, Ying'
'Chen, Li-Zhen'
'Wang, Ling'
'Xia, Shu-Biao'
'Huang, Chang-Cang'

_publ_section_title
;
 A two-dimensional Cd^II^ coordination polymer based on
 naphthalenediimide: synthesis, crystal structure and photochromic
 properties
;
_journal_coeditor_code EG3231
_journal_issue 1
_journal_name_full 'Acta Crystallographica Section C'
_journal_page_first 94
_journal_page_last 99
_journal_paper_doi 10.1107/S2053229617017958
_journal_volume 74
_journal_year 2018
_chemical_formula_iupac '[Cd (C26 H16 N4 O4)2 (Cl O4)2], 4C H Cl3'
_chemical_formula_moiety 'C52 H32 Cd Cl2 N8 O16, 4(C H Cl3)'
_chemical_formula_sum 'C56 H36 Cd Cl14 N8 O16'
_chemical_formula_weight 1685.63
_chemical_name_systematic
;Poly[[bis[\m~2~-2,7-bis(pyridine-4-ylmethyl)benzo[<i>imn</i>][3,8]phenanthroline-1,3,6,8(2<i>H</i>,7<i>H</i>)-tetrone]bis(perchlorato)cadmium(II)]
chloroform tetrasolvate]
;
_space_group_crystal_system monoclinic
_space_group_IT_number 4
_space_group_name_Hall 'P 2yb'
_space_group_name_H-M_alt 'P 1 21 1'
_symmetry_space_group_name_Hall 'P 2yb'
_symmetry_space_group_name_H-M 'P 1 21 1'
_atom_sites_solution_hydrogens geom
_audit_creation_method SHELXL-2014/7
_cell_angle_alpha 90
_cell_angle_beta 109.395(6)
_cell_angle_gamma 90
_cell_formula_units_Z 2
_cell_length_a 13.8485(7)
_cell_length_b 15.0536(6)
_cell_length_c 16.6819(9)
_cell_measurement_reflns_used 9390
_cell_measurement_temperature 153(2)
_cell_measurement_theta_max 29.4150
_cell_measurement_theta_min 2.6110
_cell_volume 3280.3(3)
_computing_cell_refinement
;
CrystalClear (Rigaku, 2002)
;
_computing_data_collection
;
CrystalClear (Rigaku, 2002)
;
_computing_data_reduction
;
CrystalClear (Rigaku, 2002)
;
_computing_molecular_graphics
;
DIAMOND (Brandenburg, 2010)
;
_computing_publication_material
;
publCIF (Westrip, 2010)
;
_computing_structure_refinement
;
SHELXL2014 (Sheldrick, 2015b)
;
_computing_structure_solution
;
SHELXT (Sheldrick, 2015a)
;
_diffrn_ambient_temperature 153(2)
_diffrn_measured_fraction_theta_full 0.995
_diffrn_measured_fraction_theta_max 0.994
_diffrn_measurement_device_type 'Rigaku Saturn 724 CCD area-detector'
_diffrn_measurement_method \w
_diffrn_radiation_type MoK\a
_diffrn_radiation_wavelength 0.71073
_diffrn_reflns_av_R_equivalents 0.0413
_diffrn_reflns_limit_h_max 17
_diffrn_reflns_limit_h_min -16
_diffrn_reflns_limit_k_max 13
_diffrn_reflns_limit_k_min -18
_diffrn_reflns_limit_l_max 20
_diffrn_reflns_limit_l_min -20
_diffrn_reflns_number 26057
_diffrn_reflns_theta_full 25.242
_diffrn_reflns_theta_max 26.372
_diffrn_reflns_theta_min 2.698
_exptl_absorpt_coefficient_mu 0.976
_exptl_absorpt_correction_T_max 1.00000
_exptl_absorpt_correction_T_min 0.98255
_exptl_absorpt_correction_type multi-scan
_exptl_absorpt_process_details
;
(RAPID-AUTO; Rigaku, 1998)
;
_exptl_crystal_colour yellow
_exptl_crystal_density_diffrn 1.707
_exptl_crystal_description block
_exptl_crystal_F_000 1684
_exptl_crystal_size_max 0.28
_exptl_crystal_size_mid 0.16
_exptl_crystal_size_min 0.06
_refine_diff_density_max 0.783
_refine_diff_density_min -0.432
_refine_ls_abs_structure_details
;
Refined as an inversion twin
;
_refine_ls_abs_structure_Flack 0.48(3)
_refine_ls_extinction_method none
_refine_ls_goodness_of_fit_ref 1.019
_refine_ls_hydrogen_treatment constr
_refine_ls_matrix_type full
_refine_ls_number_parameters 867
_refine_ls_number_reflns 11605
_refine_ls_number_restraints 1
_refine_ls_restrained_S_all 1.019
_refine_ls_R_factor_all 0.0613
_refine_ls_R_factor_gt 0.0449
_refine_ls_shift/su_max 0.001
_refine_ls_shift/su_mean 0.000
_refine_ls_structure_factor_coef Fsqd
_refine_ls_weighting_details 'w=1/[\s^2^(Fo^2^)+(0.0495P)^2^] where P=(Fo^2^+2Fc^2^)/3'
_refine_ls_weighting_scheme calc
_refine_ls_wR_factor_gt 0.0940
_refine_ls_wR_factor_ref 0.1003
_reflns_number_gt 9441
_reflns_number_total 11605
_reflns_threshold_expression 'I > 2\s(I)'
_cod_data_source_file eg3231sup1.cif
_cod_data_source_block I
_cod_database_code 2020996
_shelx_space_group_comment
;
The symmetry employed for this shelxl refinement is uniquely defined
by the following loop, which should always be used as a source of
symmetry information in preference to the above space-group names.
They are only intended as comments.
;

loop_
_space_group_symop_operation_xyz
'x, y, z'
'-x, y+1/2, -z'

loop_
_atom_site_type_symbol
_atom_site_label
_atom_site_fract_x
_atom_site_fract_y
_atom_site_fract_z
_atom_site_U_iso_or_equiv
_atom_site_adp_type
_atom_site_calc_flag
_atom_site_occupancy
_atom_site_disorder_assembly
_atom_site_disorder_group
Cd Cd1 0.50334(3) 0.33181(5) 0.25408(3) 0.02399(12) Uani d 1 . .
Cl Cl1 0.73523(11) 0.31696(12) 0.43672(10) 0.0290(4) Uani d 1 . .
Cl Cl2 0.25955(13) 0.37010(11) 0.08334(11) 0.0302(4) Uani d 1 . .
Cl Cl3 1.03183(19) 0.89307(15) 0.00229(17) 0.0704(7) Uani d 1 . .
Cl Cl4 0.9881(2) 0.97417(17) -0.16328(18) 0.0739(8) Uani d 1 . .
Cl Cl5 1.14047(19) 0.8347(2) -0.10730(18) 0.0873(8) Uani d 1 . .
Cl Cl6A 0.3679(16) 0.293(2) 0.6445(10) 0.067(4) Uani d 0.62(8) A 1
Cl Cl6B 0.3826(13) 0.323(3) 0.622(4) 0.068(9) Uani d 0.38(8) A 2
Cl Cl7 0.4754(2) 0.27303(19) 0.51361(16) 0.0831(9) Uani d 1 . .
Cl Cl8 0.57474(17) 0.23161(18) 0.68969(15) 0.0649(7) Uani d 1 . .
Cl Cl9 0.6200(2) 0.3596(2) 0.9033(2) 0.1015(12) Uani d 1 . .
Cl Cl10 0.4874(2) 0.41857(16) 0.99309(15) 0.0634(6) Uani d 1 . .
Cl Cl11 0.43782(18) 0.45736(17) 0.81532(14) 0.0599(6) Uani d 1 . .
Cl Cl12 -0.01239(17) 0.71582(15) 0.69113(16) 0.0641(6) Uani d 1 . .
Cl Cl13 -0.15871(19) 0.8099(2) 0.55370(19) 0.0899(9) Uani d 1 . .
Cl Cl14 0.0308(2) 0.89337(17) 0.64720(18) 0.0756(7) Uani d 1 . .
O O1 0.8728(4) 0.7580(4) 0.2271(3) 0.0391(13) Uani d 1 . .
O O2 0.6610(3) 0.6230(3) -0.0091(3) 0.0338(12) Uani d 1 . .
O O3 1.2941(3) 0.6663(3) 0.0900(3) 0.0363(12) Uani d 1 . .
O O4 1.0755(4) 0.5556(3) -0.1577(3) 0.0421(13) Uani d 1 . .
O O5 0.3167(3) 0.5172(4) 0.6021(3) 0.0386(13) Uani d 1 . .
O O6 0.1129(4) 0.6493(4) 0.3616(3) 0.0418(13) Uani d 1 . .
O O7 -0.1171(4) 0.4196(4) 0.7184(3) 0.0386(12) Uani d 1 . .
O O8 -0.3172(3) 0.5755(3) 0.4907(3) 0.0337(12) Uani d 1 . .
O O9 0.6329(3) 0.2856(3) 0.3860(3) 0.0348(12) Uani d 1 . .
O O10 0.7486(4) 0.4036(3) 0.4066(3) 0.0473(14) Uani d 1 . .
O O11 0.8096(4) 0.2567(3) 0.4274(3) 0.0461(14) Uani d 1 . .
O O12 0.7401(4) 0.3202(4) 0.5238(3) 0.0459(12) Uani d 1 . .
O O13 0.3669(4) 0.3483(4) 0.1218(3) 0.0554(17) Uani d 1 . .
O O14 0.2028(4) 0.3146(3) 0.1222(3) 0.0456(13) Uani d 1 . .
O O15 0.2457(4) 0.4611(3) 0.1012(4) 0.0475(14) Uani d 1 . .
O O16 0.2304(4) 0.3536(3) -0.0051(3) 0.0456(15) Uani d 1 . .
N N1 0.5705(4) 0.4626(4) 0.2200(4) 0.0279(13) Uani d 1 . .
N N2 0.7675(4) 0.6898(4) 0.1092(3) 0.0250(13) Uani d 1 . .
N N3 1.1844(4) 0.6049(4) -0.0317(4) 0.0279(13) Uani d 1 . .
N N4 1.4075(4) 0.7478(4) -0.1858(3) 0.0267(13) Uani d 1 . .
N N5 0.4237(4) 0.4215(4) 0.3272(4) 0.0255(13) Uani d 1 . .
N N6 0.2143(4) 0.5847(4) 0.4829(4) 0.0273(14) Uani d 1 . .
N N7 -0.2166(4) 0.4968(3) 0.6034(4) 0.0262(13) Uani d 1 . .
N N8 -0.4272(4) 0.7030(4) 0.7195(4) 0.0259(13) Uani d 1 . .
C C1 0.5112(5) 0.5348(5) 0.1956(4) 0.0300(17) Uani d 1 . .
H H1 0.4429 0.5327 0.1962 0.036 Uiso calc 1 . .
C C2 0.5454(5) 0.6118(5) 0.1697(4) 0.0275(16) Uani d 1 . .
H H2 0.5009 0.6615 0.1535 0.033 Uiso calc 1 . .
C C3 0.6433(5) 0.6177(4) 0.1670(4) 0.0235(15) Uani d 1 . .
C C4 0.7050(5) 0.5436(5) 0.1926(5) 0.0309(17) Uani d 1 . .
H H4 0.7737 0.5450 0.1929 0.037 Uiso calc 1 . .
C C5 0.6667(5) 0.4673(5) 0.2177(5) 0.0288(18) Uani d 1 . .
H H5 0.7097 0.4166 0.2338 0.035 Uiso calc 1 . .
C C6 0.6805(5) 0.7025(5) 0.1382(5) 0.0334(18) Uani d 1 . .
H H6A 0.6235 0.7289 0.0915 0.040 Uiso calc 1 . .
H H6B 0.6998 0.7453 0.1860 0.040 Uiso calc 1 . .
C C7 0.7474(5) 0.6491(5) 0.0300(4) 0.0277(16) Uani d 1 . .
C C8 0.8345(5) 0.6377(4) -0.0021(4) 0.0253(15) Uani d 1 . .
C C9 0.9324(5) 0.6671(4) 0.0489(4) 0.0233(15) Uani d 1 . .
C C10 0.9506(5) 0.7083(4) 0.1283(4) 0.0250(15) Uani d 1 . .
C C11 0.8636(5) 0.7225(5) 0.1604(4) 0.0286(16) Uani d 1 . .
C C12 1.0484(5) 0.7322(5) 0.1778(5) 0.0348(18) Uani d 1 . .
H H12 1.0598 0.7617 0.2304 0.042 Uiso calc 1 . .
C C13 1.1309(5) 0.7127(5) 0.1498(5) 0.0346(18) Uani d 1 . .
H H13 1.1982 0.7282 0.1847 0.041 Uiso calc 1 . .
C C14 1.1170(5) 0.6712(5) 0.0723(4) 0.0278(16) Uani d 1 . .
C C15 1.0170(5) 0.6497(4) 0.0201(4) 0.0247(15) Uani d 1 . .
C C16 0.9992(5) 0.6096(4) -0.0594(4) 0.0261(15) Uani d 1 . .
C C17 0.9001(5) 0.5854(4) -0.1093(4) 0.0302(16) Uani d 1 . .
H H17 0.8882 0.5599 -0.1638 0.036 Uiso calc 1 . .
C C18 0.8194(5) 0.5987(5) -0.0794(4) 0.0304(16) Uani d 1 . .
H H18 0.7525 0.5806 -0.1130 0.036 Uiso calc 1 . .
C C19 1.2064(5) 0.6496(5) 0.0465(5) 0.0308(17) Uani d 1 . .
C C20 1.0874(5) 0.5877(4) -0.0886(5) 0.0313(17) Uani d 1 . .
C C21 1.2726(5) 0.5690(5) -0.0514(5) 0.0328(17) Uani d 1 . .
H H21A 1.2511 0.5147 -0.0862 0.039 Uiso calc 1 . .
H H21B 1.3263 0.5518 0.0024 0.039 Uiso calc 1 . .
C C22 1.3177(5) 0.6342(5) -0.0986(5) 0.0306(17) Uani d 1 . .
C C23 1.4180(5) 0.6610(5) -0.0633(4) 0.0323(17) Uani d 1 . .
H H23 1.4580 0.6414 -0.0082 0.039 Uiso calc 1 . .
C C24 1.4606(6) 0.7174(5) -0.1095(5) 0.0352(18) Uani d 1 . .
H H24 1.5303 0.7345 -0.0851 0.042 Uiso calc 1 . .
C C25 1.3101(6) 0.7199(5) -0.2205(5) 0.039(2) Uani d 1 . .
H H25 1.2722 0.7386 -0.2765 0.047 Uiso calc 1 . .
C C26 1.2629(5) 0.6653(6) -0.1785(5) 0.042(2) Uani d 1 . .
H H26 1.1931 0.6493 -0.2044 0.051 Uiso calc 1 . .
C C27 0.4844(5) 0.4685(4) 0.3919(4) 0.0238(15) Uani d 1 . .
H H27 0.5563 0.4604 0.4068 0.029 Uiso calc 1 . .
C C28 0.4497(5) 0.5279(4) 0.4384(4) 0.0266(15) Uani d 1 . .
H H28 0.4968 0.5590 0.4845 0.032 Uiso calc 1 . .
C C29 0.3454(5) 0.5421(4) 0.4176(4) 0.0246(15) Uani d 1 . .
C C30 0.2815(5) 0.4939(5) 0.3507(5) 0.0344(18) Uani d 1 . .
H H30 0.2094 0.5015 0.3343 0.041 Uiso calc 1 . .
C C31 0.3226(5) 0.4342(5) 0.3075(5) 0.0302(18) Uani d 1 . .
H H31 0.2773 0.4010 0.2620 0.036 Uiso calc 1 . .
C C32 0.3070(5) 0.6123(5) 0.4637(5) 0.0296(16) Uani d 1 . .
H H32A 0.3618 0.6270 0.5176 0.035 Uiso calc 1 . .
H H32B 0.2912 0.6668 0.4285 0.035 Uiso calc 1 . .
C C33 0.2305(5) 0.5381(4) 0.5581(4) 0.0277(16) Uani d 1 . .
C C34 0.1187(5) 0.6149(5) 0.4277(5) 0.0330(17) Uani d 1 . .
C C35 0.0299(5) 0.5984(4) 0.4569(4) 0.0233(15) Uani d 1 . .
C C36 0.0412(5) 0.5492(4) 0.5294(4) 0.0234(15) Uani d 1 . .
C C37 0.1386(5) 0.5160(5) 0.5810(4) 0.0263(16) Uani d 1 . .
C C38 0.1481(5) 0.4675(5) 0.6522(5) 0.0326(17) Uani d 1 . .
H H38 0.2135 0.4464 0.6863 0.039 Uiso calc 1 . .
C C39 0.0605(5) 0.4483(5) 0.6757(5) 0.0318(17) Uani d 1 . .
H H39 0.0671 0.4135 0.7248 0.038 Uiso calc 1 . .
C C40 -0.0332(5) 0.4800(4) 0.6275(4) 0.0232(15) Uani d 1 . .
C C41 -0.0453(5) 0.5303(4) 0.5540(4) 0.0201(14) Uani d 1 . .
C C42 -0.1405(5) 0.5640(4) 0.5043(4) 0.0247(15) Uani d 1 . .
C C43 -0.1506(5) 0.6135(5) 0.4332(4) 0.0291(16) Uani d 1 . .
H H43 -0.2157 0.6365 0.4005 0.035 Uiso calc 1 . .
C C44 -0.0645(5) 0.6303(5) 0.4083(4) 0.0316(16) Uani d 1 . .
H H44 -0.0716 0.6634 0.3582 0.038 Uiso calc 1 . .
C C45 -0.1220(5) 0.4610(4) 0.6551(5) 0.0256(16) Uani d 1 . .
C C46 -0.2314(5) 0.5473(4) 0.5296(5) 0.0265(17) Uani d 1 . .
C C47 -0.3080(5) 0.4757(5) 0.6265(5) 0.0301(16) Uani d 1 . .
H H47A -0.2912 0.4277 0.6695 0.036 Uiso calc 1 . .
H H47B -0.3630 0.4538 0.5755 0.036 Uiso calc 1 . .
C C48 -0.2889(5) 0.6327(5) 0.6871(5) 0.0306(17) Uani d 1 . .
H H48 -0.2217 0.6369 0.6843 0.037 Uiso calc 1 . .
C C49 -0.3322(5) 0.7024(5) 0.7165(5) 0.0332(19) Uani d 1 . .
H H49 -0.2914 0.7538 0.7360 0.040 Uiso calc 1 . .
C C50 -0.4810(5) 0.6287(5) 0.6956(4) 0.0284(16) Uani d 1 . .
H H50 -0.5484 0.6269 0.6983 0.034 Uiso calc 1 . .
C C51 -0.4447(5) 0.5541(5) 0.6671(5) 0.0316(17) Uani d 1 . .
H H51 -0.4858 0.5023 0.6514 0.038 Uiso calc 1 . .
C C52 -0.3466(5) 0.5563(4) 0.6618(4) 0.0253(15) Uani d 1 . .
C C53 1.0223(7) 0.8768(6) -0.1039(6) 0.057(2) Uani d 1 . .
H H53 0.9681 0.8312 -0.1290 0.068 Uiso calc 1 . .
C C54 0.4576(5) 0.2365(6) 0.6078(5) 0.0422(19) Uani d 1 . .
H H54 0.4329 0.1738 0.5970 0.051 Uiso calc 1 A 1
C C55 0.5375(6) 0.4452(6) 0.9124(5) 0.047(2) Uani d 1 . .
H H55 0.5767 0.5021 0.9269 0.056 Uiso calc 1 . .
C C56 -0.0290(6) 0.7952(6) 0.6085(6) 0.054(2) Uani d 1 . .
H H56 0.0032 0.7707 0.5677 0.065 Uiso calc 1 . .

loop_
_atom_site_aniso_label
_atom_site_aniso_U_11
_atom_site_aniso_U_22
_atom_site_aniso_U_33
_atom_site_aniso_U_12
_atom_site_aniso_U_13
_atom_site_aniso_U_23
Cd1 0.0236(2) 0.0257(2) 0.0290(2) -0.00186(19) 0.01731(17) -0.0044(2)
Cl1 0.0289(8) 0.0238(10) 0.0336(9) 0.0005(7) 0.0098(7) 0.0019(8)
Cl2 0.0312(9) 0.0246(9) 0.0322(10) -0.0007(7) 0.0073(7) 0.0016(7)
Cl3 0.0817(18) 0.0569(15) 0.0694(16) 0.0053(12) 0.0210(13) -0.0109(12)
Cl4 0.0826(18) 0.0541(15) 0.0798(18) 0.0179(13) 0.0199(14) -0.0005(13)
Cl5 0.0682(16) 0.099(2) 0.0953(19) 0.0359(17) 0.0283(14) 0.005(2)
Cl6A 0.065(4) 0.063(7) 0.073(5) 0.015(5) 0.022(3) -0.015(4)
Cl6B 0.046(5) 0.058(12) 0.097(15) 0.013(6) 0.021(5) -0.031(12)
Cl7 0.113(2) 0.0781(18) 0.0525(15) -0.0222(16) 0.0203(14) 0.0166(13)
Cl8 0.0493(13) 0.0854(18) 0.0520(14) -0.0036(12) 0.0062(11) -0.0085(13)
Cl9 0.0739(17) 0.129(3) 0.099(2) 0.0483(18) 0.0253(16) -0.0238(19)
Cl10 0.0974(18) 0.0519(13) 0.0501(13) 0.0142(12) 0.0368(13) 0.0099(10)
Cl11 0.0703(15) 0.0655(15) 0.0407(13) 0.0020(12) 0.0140(11) -0.0017(11)
Cl12 0.0591(14) 0.0521(14) 0.0696(16) -0.0045(11) 0.0061(12) 0.0040(12)
Cl13 0.0652(15) 0.084(2) 0.094(2) 0.0235(14) -0.0089(14) -0.0117(16)
Cl14 0.0806(18) 0.0626(17) 0.0848(19) -0.0098(13) 0.0290(15) 0.0086(14)
O1 0.046(3) 0.043(3) 0.033(3) -0.001(2) 0.019(2) -0.009(2)
O2 0.021(3) 0.043(3) 0.036(3) -0.009(2) 0.008(2) -0.003(2)
O3 0.021(3) 0.043(3) 0.047(3) -0.003(2) 0.013(2) 0.006(2)
O4 0.039(3) 0.052(3) 0.042(3) -0.008(2) 0.023(3) -0.013(3)
O5 0.021(3) 0.044(3) 0.052(3) 0.004(2) 0.014(2) 0.003(3)
O6 0.036(3) 0.056(4) 0.040(3) 0.004(2) 0.022(2) 0.011(3)
O7 0.038(3) 0.046(3) 0.037(3) 0.004(2) 0.019(2) 0.013(3)
O8 0.022(3) 0.039(3) 0.041(3) 0.000(2) 0.011(2) -0.006(2)
O9 0.029(3) 0.045(3) 0.028(3) -0.003(2) 0.005(2) -0.003(2)
O10 0.056(4) 0.031(3) 0.056(4) -0.008(3) 0.019(3) 0.011(3)
O11 0.040(3) 0.044(3) 0.056(4) 0.016(2) 0.018(3) 0.003(3)
O12 0.059(3) 0.050(3) 0.026(2) -0.010(3) 0.011(2) 0.002(3)
O13 0.034(3) 0.089(5) 0.039(3) 0.019(3) 0.006(2) 0.001(3)
O14 0.059(3) 0.031(3) 0.050(3) -0.016(2) 0.022(3) 0.008(2)
O15 0.072(4) 0.022(3) 0.063(4) 0.011(3) 0.043(3) 0.008(2)
O16 0.055(3) 0.047(4) 0.030(3) -0.010(2) 0.008(2) -0.002(2)
N1 0.024(3) 0.037(4) 0.027(3) -0.003(3) 0.014(3) 0.000(3)
N2 0.028(3) 0.025(3) 0.027(3) -0.002(2) 0.016(3) 0.002(2)
N3 0.023(3) 0.033(3) 0.033(3) 0.001(3) 0.015(3) 0.007(3)
N4 0.023(3) 0.032(3) 0.029(3) 0.002(3) 0.014(3) 0.008(3)
N5 0.025(3) 0.028(3) 0.030(3) -0.004(2) 0.018(3) -0.005(3)
N6 0.019(3) 0.032(3) 0.035(3) -0.002(2) 0.014(3) -0.010(3)
N7 0.026(3) 0.021(3) 0.038(3) 0.001(2) 0.018(3) -0.001(3)
N8 0.018(3) 0.036(4) 0.026(3) -0.001(3) 0.010(2) -0.003(3)
C1 0.022(4) 0.034(4) 0.041(4) -0.001(3) 0.019(3) 0.002(4)
C2 0.029(4) 0.030(4) 0.027(4) 0.001(3) 0.013(3) -0.005(3)
C3 0.024(4) 0.027(4) 0.020(3) -0.003(3) 0.008(3) 0.002(3)
C4 0.016(4) 0.043(5) 0.037(4) -0.004(3) 0.013(3) 0.005(4)
C5 0.025(4) 0.031(4) 0.032(4) 0.007(3) 0.012(3) 0.010(3)
C6 0.025(4) 0.035(4) 0.047(5) 0.004(3) 0.020(3) 0.002(3)
C7 0.023(4) 0.030(4) 0.032(4) -0.003(3) 0.011(3) 0.008(3)
C8 0.020(3) 0.029(4) 0.026(4) 0.002(3) 0.006(3) 0.007(3)
C9 0.025(4) 0.022(4) 0.025(4) 0.000(3) 0.011(3) 0.009(3)
C10 0.027(4) 0.023(4) 0.028(4) 0.004(3) 0.013(3) 0.001(3)
C11 0.030(4) 0.027(4) 0.032(4) -0.002(3) 0.015(3) 0.002(3)
C12 0.032(4) 0.042(5) 0.030(4) -0.016(3) 0.011(3) -0.009(3)
C13 0.029(4) 0.043(5) 0.031(4) -0.009(3) 0.008(3) 0.001(3)
C14 0.022(4) 0.029(4) 0.034(4) -0.004(3) 0.011(3) 0.004(3)
C15 0.023(4) 0.020(4) 0.031(4) -0.002(3) 0.008(3) 0.004(3)
C16 0.032(4) 0.024(4) 0.028(4) 0.003(3) 0.019(3) 0.008(3)
C17 0.030(4) 0.035(4) 0.025(4) -0.008(3) 0.010(3) -0.005(3)
C18 0.021(4) 0.035(4) 0.036(4) -0.007(3) 0.011(3) 0.000(3)
C19 0.024(4) 0.028(4) 0.044(4) -0.001(3) 0.017(3) 0.010(3)
C20 0.039(4) 0.026(4) 0.037(4) -0.002(3) 0.024(4) 0.007(3)
C21 0.032(4) 0.031(4) 0.043(5) 0.007(3) 0.021(4) 0.012(3)
C22 0.029(4) 0.032(4) 0.040(4) 0.006(3) 0.024(3) 0.001(3)
C23 0.037(4) 0.035(4) 0.025(4) 0.002(3) 0.010(3) 0.007(3)
C24 0.036(4) 0.035(4) 0.039(4) -0.004(3) 0.018(3) 0.000(3)
C25 0.026(4) 0.054(5) 0.039(5) 0.000(4) 0.014(3) 0.018(4)
C26 0.017(4) 0.057(5) 0.049(5) 0.003(3) 0.007(3) 0.025(4)
C27 0.018(3) 0.028(4) 0.027(4) -0.001(3) 0.011(3) -0.003(3)
C28 0.024(4) 0.025(4) 0.034(4) 0.000(3) 0.014(3) -0.002(3)
C29 0.026(4) 0.024(4) 0.028(4) -0.005(3) 0.014(3) -0.007(3)
C30 0.021(4) 0.045(5) 0.037(4) 0.000(3) 0.010(3) -0.008(3)
C31 0.028(4) 0.031(4) 0.031(4) -0.004(3) 0.009(3) -0.009(3)
C32 0.024(4) 0.031(4) 0.039(4) -0.003(3) 0.018(3) -0.007(3)
C33 0.026(4) 0.024(4) 0.034(4) 0.005(3) 0.011(3) -0.004(3)
C34 0.036(4) 0.029(4) 0.038(4) -0.001(3) 0.019(4) -0.003(3)
C35 0.019(4) 0.024(4) 0.029(4) 0.001(3) 0.012(3) -0.005(3)
C36 0.022(4) 0.026(4) 0.024(4) 0.001(3) 0.009(3) -0.006(3)
C37 0.025(4) 0.029(4) 0.024(4) 0.009(3) 0.006(3) -0.001(3)
C38 0.023(4) 0.037(4) 0.035(4) 0.006(3) 0.006(3) -0.005(3)
C39 0.033(4) 0.034(4) 0.033(4) -0.001(3) 0.018(3) 0.005(3)
C40 0.022(4) 0.017(3) 0.034(4) 0.000(3) 0.015(3) -0.007(3)
C41 0.015(3) 0.025(4) 0.022(3) -0.002(3) 0.008(3) -0.004(3)
C42 0.022(4) 0.026(4) 0.029(4) -0.002(3) 0.012(3) -0.006(3)
C43 0.025(4) 0.035(4) 0.028(4) 0.005(3) 0.009(3) 0.003(3)
C44 0.033(4) 0.038(4) 0.027(4) 0.009(3) 0.015(3) 0.002(3)
C45 0.030(4) 0.014(3) 0.036(4) -0.001(3) 0.015(3) -0.006(3)
C46 0.022(4) 0.027(4) 0.032(4) 0.000(3) 0.011(3) -0.008(3)
C47 0.027(4) 0.029(4) 0.042(4) 0.002(3) 0.021(3) 0.000(3)
C48 0.017(4) 0.036(4) 0.040(4) -0.001(3) 0.011(3) -0.006(4)
C49 0.028(4) 0.034(5) 0.039(5) -0.002(3) 0.013(4) -0.009(4)
C50 0.021(4) 0.036(4) 0.030(4) 0.001(3) 0.012(3) 0.004(3)
C51 0.028(4) 0.029(4) 0.042(5) 0.000(3) 0.018(3) -0.004(3)
C52 0.021(4) 0.031(4) 0.028(4) 0.001(3) 0.013(3) 0.003(3)
C53 0.059(6) 0.042(5) 0.068(6) -0.001(4) 0.020(5) -0.021(5)
C54 0.036(4) 0.043(5) 0.046(5) 0.001(4) 0.013(4) -0.005(4)
C55 0.046(5) 0.045(5) 0.052(5) 0.002(4) 0.020(4) -0.013(4)
C56 0.053(5) 0.052(6) 0.053(5) 0.020(4) 0.011(4) 0.002(4)

loop_
_atom_type_symbol
_atom_type_description
_atom_type_scat_dispersion_real
_atom_type_scat_dispersion_imag
_atom_type_scat_source
C C 0.0033 0.0016 'International Tables Vol C Tables 4.2.6.8 and 6.1.1.4'
H H 0.0000 0.0000 'International Tables Vol C Tables 4.2.6.8 and 6.1.1.4'
N N 0.0061 0.0033 'International Tables Vol C Tables 4.2.6.8 and 6.1.1.4'
O O 0.0106 0.0060 'International Tables Vol C Tables 4.2.6.8 and 6.1.1.4'
Cl Cl 0.1484 0.1585 'International Tables Vol C Tables 4.2.6.8 and 6.1.1.4'
Cd Cd -0.8075 1.2024 'International Tables Vol C Tables 4.2.6.8 and 6.1.1.4'

loop_
_geom_angle_atom_site_label_1
_geom_angle_atom_site_label_2
_geom_angle_atom_site_label_3
_geom_angle_site_symmetry_1
_geom_angle_site_symmetry_3
_geom_angle
N4 Cd1 N8 2_745 2_546 89.26(19)
N4 Cd1 N1 2_745 . 91.2(2)
N8 Cd1 N1 2_546 . 176.3(2)
N4 Cd1 N5 2_745 . 176.2(2)
N8 Cd1 N5 2_546 . 93.5(2)
N1 Cd1 N5 . . 86.24(19)
N4 Cd1 O13 2_745 . 89.40(19)
N8 Cd1 O13 2_546 . 89.5(2)
N1 Cd1 O13 . . 86.8(2)
N5 Cd1 O13 . . 93.26(19)
N4 Cd1 O9 2_745 . 86.30(18)
N8 Cd1 O9 2_546 . 80.46(18)
N1 Cd1 O9 . . 103.20(18)
N5 Cd1 O9 . . 91.55(18)
O13 Cd1 O9 . . 169.16(18)
O11 Cl1 O12 . . 109.9(3)
O11 Cl1 O10 . . 111.1(3)
O12 Cl1 O10 . . 111.0(3)
O11 Cl1 O9 . . 109.2(3)
O12 Cl1 O9 . . 107.9(3)
O10 Cl1 O9 . . 107.7(3)
O16 Cl2 O15 . . 112.0(3)
O16 Cl2 O14 . . 111.0(3)
O15 Cl2 O14 . . 109.4(3)
O16 Cl2 O13 . . 108.5(3)
O15 Cl2 O13 . . 108.3(4)
O14 Cl2 O13 . . 107.6(3)
Cl1 O9 Cd1 . . 135.2(3)
Cl2 O13 Cd1 . . 144.3(3)
C1 N1 C5 . . 117.3(6)
C1 N1 Cd1 . . 120.4(4)
C5 N1 Cd1 . . 122.1(5)
C7 N2 C11 . . 125.3(5)
C7 N2 C6 . . 116.5(5)
C11 N2 C6 . . 118.2(6)
C20 N3 C19 . . 125.8(6)
C20 N3 C21 . . 117.8(6)
C19 N3 C21 . . 116.3(5)
C24 N4 C25 . . 117.6(6)
C24 N4 Cd1 . 2_755 116.5(4)
C25 N4 Cd1 . 2_755 125.5(5)
C27 N5 C31 . . 116.8(6)
C27 N5 Cd1 . . 116.9(4)
C31 N5 Cd1 . . 126.3(5)
C33 N6 C34 . . 125.9(6)
C33 N6 C32 . . 116.4(5)
C34 N6 C32 . . 117.4(6)
C46 N7 C45 . . 125.3(6)
C46 N7 C47 . . 117.3(5)
C45 N7 C47 . . 117.4(6)
C50 N8 C49 . . 116.3(6)
C50 N8 Cd1 . 2_556 121.1(4)
C49 N8 Cd1 . 2_556 122.0(5)
N1 C1 C2 . . 122.6(6)
N1 C1 H1 . . 118.7
C2 C1 H1 . . 118.7
C1 C2 C3 . . 120.8(6)
C1 C2 H2 . . 119.6
C3 C2 H2 . . 119.6
C2 C3 C4 . . 116.9(6)
C2 C3 C6 . . 120.6(6)
C4 C3 C6 . . 122.5(6)
C3 C4 C5 . . 120.1(6)
C3 C4 H4 . . 119.9
C5 C4 H4 . . 119.9
N1 C5 C4 . . 122.3(7)
N1 C5 H5 . . 118.9
C4 C5 H5 . . 118.9
N2 C6 C3 . . 113.7(6)
N2 C6 H6A . . 108.8
C3 C6 H6A . . 108.8
N2 C6 H6B . . 108.8
C3 C6 H6B . . 108.8
H6A C6 H6B . . 107.7
O2 C7 N2 . . 119.8(6)
O2 C7 C8 . . 122.7(6)
N2 C7 C8 . . 117.5(5)
C18 C8 C9 . . 121.2(6)
C18 C8 C7 . . 120.1(6)
C9 C8 C7 . . 118.6(6)
C10 C9 C8 . . 122.8(6)
C10 C9 C15 . . 119.1(6)
C8 C9 C15 . . 118.0(6)
C12 C10 C9 . . 120.7(6)
C12 C10 C11 . . 120.0(6)
C9 C10 C11 . . 119.3(6)
O1 C11 N2 . . 120.3(6)
O1 C11 C10 . . 123.2(6)
N2 C11 C10 . . 116.5(6)
C10 C12 C13 . . 119.5(7)
C10 C12 H12 . . 120.2
C13 C12 H12 . . 120.2
C14 C13 C12 . . 121.9(6)
C14 C13 H13 . . 119.1
C12 C13 H13 . . 119.1
C13 C14 C15 . . 118.8(6)
C13 C14 C19 . . 119.9(6)
C15 C14 C19 . . 121.2(6)
C16 C15 C14 . . 120.8(6)
C16 C15 C9 . . 119.3(6)
C14 C15 C9 . . 119.9(6)
C17 C16 C15 . . 120.4(6)
C17 C16 C20 . . 119.8(6)
C15 C16 C20 . . 119.8(6)
C18 C17 C16 . . 120.0(6)
C18 C17 H17 . . 120.0
C16 C17 H17 . . 120.0
C8 C18 C17 . . 120.9(6)
C8 C18 H18 . . 119.5
C17 C18 H18 . . 119.5
O3 C19 N3 . . 121.1(6)
O3 C19 C14 . . 123.3(7)
N3 C19 C14 . . 115.5(6)
O4 C20 N3 . . 121.4(6)
O4 C20 C16 . . 122.0(6)
N3 C20 C16 . . 116.6(6)
N3 C21 C22 . . 113.2(5)
N3 C21 H21A . . 108.9
C22 C21 H21A . . 108.9
N3 C21 H21B . . 108.9
C22 C21 H21B . . 108.9
H21A C21 H21B . . 107.8
C23 C22 C26 . . 117.8(6)
C23 C22 C21 . . 119.9(7)
C26 C22 C21 . . 122.2(7)
C22 C23 C24 . . 119.4(7)
C22 C23 H23 . . 120.3
C24 C23 H23 . . 120.3
N4 C24 C23 . . 122.6(7)
N4 C24 H24 . . 118.7
C23 C24 H24 . . 118.7
N4 C25 C26 . . 123.0(7)
N4 C25 H25 . . 118.5
C26 C25 H25 . . 118.5
C25 C26 C22 . . 119.5(7)
C25 C26 H26 . . 120.2
C22 C26 H26 . . 120.2
N5 C27 C28 . . 124.1(6)
N5 C27 H27 . . 118.0
C28 C27 H27 . . 118.0
C27 C28 C29 . . 119.4(6)
C27 C28 H28 . . 120.3
C29 C28 H28 . . 120.3
C30 C29 C28 . . 117.2(6)
C30 C29 C32 . . 122.9(6)
C28 C29 C32 . . 119.8(6)
C29 C30 C31 . . 119.9(6)
C29 C30 H30 . . 120.1
C31 C30 H30 . . 120.1
N5 C31 C30 . . 122.7(7)
N5 C31 H31 . . 118.7
C30 C31 H31 . . 118.7
N6 C32 C29 . . 113.0(5)
N6 C32 H32A . . 109.0
C29 C32 H32A . . 109.0
N6 C32 H32B . . 109.0
C29 C32 H32B . . 109.0
H32A C32 H32B . . 107.8
O5 C33 N6 . . 120.5(6)
O5 C33 C37 . . 122.7(6)
N6 C33 C37 . . 116.8(6)
O6 C34 N6 . . 120.1(6)
O6 C34 C35 . . 124.4(7)
N6 C34 C35 . . 115.5(6)
C44 C35 C36 . . 120.8(6)
C44 C35 C34 . . 118.4(6)
C36 C35 C34 . . 120.7(6)
C35 C36 C41 . . 119.9(6)
C35 C36 C37 . . 121.6(6)
C41 C36 C37 . . 118.4(6)
C38 C37 C36 . . 120.8(6)
C38 C37 C33 . . 120.1(6)
C36 C37 C33 . . 119.1(6)
C37 C38 C39 . . 120.3(7)
C37 C38 H38 . . 119.9
C39 C38 H38 . . 119.9
C40 C39 C38 . . 119.8(7)
C40 C39 H39 . . 120.1
C38 C39 H39 . . 120.1
C39 C40 C41 . . 121.2(6)
C39 C40 C45 . . 118.4(6)
C41 C40 C45 . . 120.4(6)
C42 C41 C40 . . 121.9(5)
C42 C41 C36 . . 118.5(6)
C40 C41 C36 . . 119.6(6)
C43 C42 C41 . . 121.0(6)
C43 C42 C46 . . 119.3(6)
C41 C42 C46 . . 119.6(6)
C42 C43 C44 . . 120.0(6)
C42 C43 H43 . . 120.0
C44 C43 H43 . . 120.0
C35 C44 C43 . . 119.6(6)
C35 C44 H44 . . 120.2
C43 C44 H44 . . 120.2
O7 C45 N7 . . 120.1(6)
O7 C45 C40 . . 124.1(6)
N7 C45 C40 . . 115.8(6)
O8 C46 N7 . . 119.0(6)
O8 C46 C42 . . 124.0(7)
N7 C46 C42 . . 117.0(6)
N7 C47 C52 . . 111.8(5)
N7 C47 H47A . . 109.3
C52 C47 H47A . . 109.3
N7 C47 H47B . . 109.3
C52 C47 H47B . . 109.3
H47A C47 H47B . . 107.9
C49 C48 C52 . . 117.8(6)
C49 C48 H48 . . 121.1
C52 C48 H48 . . 121.1
N8 C49 C48 . . 124.8(7)
N8 C49 H49 . . 117.6
C48 C49 H49 . . 117.6
N8 C50 C51 . . 123.9(6)
N8 C50 H50 . . 118.1
C51 C50 H50 . . 118.1
C50 C51 C52 . . 118.6(6)
C50 C51 H51 . . 120.7
C52 C51 H51 . . 120.7
C48 C52 C51 . . 118.5(6)
C48 C52 C47 . . 122.6(6)
C51 C52 C47 . . 118.8(6)
Cl4 C53 Cl3 . . 111.8(5)
Cl4 C53 Cl5 . . 111.2(5)
Cl3 C53 Cl5 . . 108.8(5)
Cl4 C53 H53 . . 108.3
Cl3 C53 H53 . . 108.3
Cl5 C53 H53 . . 108.3
Cl6B C54 Cl8 . . 111.6(9)
Cl6B C54 Cl7 . . 99(3)
Cl8 C54 Cl7 . . 110.1(4)
Cl8 C54 Cl6A . . 109.0(6)
Cl7 C54 Cl6A . . 118.9(11)
Cl8 C54 H54 . . 106.0
Cl7 C54 H54 . . 106.0
Cl6A C54 H54 . . 106.0
Cl10 C55 Cl11 . . 110.0(4)
Cl10 C55 Cl9 . . 109.4(5)
Cl11 C55 Cl9 . . 109.3(4)
Cl10 C55 H55 . . 109.4
Cl11 C55 H55 . . 109.4
Cl9 C55 H55 . . 109.4
Cl14 C56 Cl13 . . 112.0(5)
Cl14 C56 Cl12 . . 111.4(5)
Cl13 C56 Cl12 . . 109.8(5)
Cl14 C56 H56 . . 107.8
Cl13 C56 H56 . . 107.8
Cl12 C56 H56 . . 107.8

loop_
_geom_bond_atom_site_label_1
_geom_bond_atom_site_label_2
_geom_bond_site_symmetry_2
_geom_bond_distance
Cd1 N4 2_745 2.314(5)
Cd1 N8 2_546 2.318(6)
Cd1 N1 . 2.326(6)
Cd1 N5 . 2.328(5)
Cd1 O13 . 2.395(5)
Cd1 O9 . 2.434(4)
Cl1 O11 . 1.420(5)
Cl1 O12 . 1.432(5)
Cl1 O10 . 1.432(5)
Cl1 O9 . 1.467(5)
Cl2 O16 . 1.415(5)
Cl2 O15 . 1.428(5)
Cl2 O14 . 1.440(5)
Cl2 O13 . 1.447(5)
Cl3 C53 . 1.750(9)
Cl4 C53 . 1.744(10)
Cl5 C53 . 1.773(9)
Cl6A C54 . 1.772(15)
Cl6B C54 . 1.734(19)
Cl7 C54 . 1.757(8)
Cl8 C54 . 1.741(7)
Cl9 C55 . 1.762(8)
Cl10 C55 . 1.754(9)
Cl11 C55 . 1.754(8)
Cl12 C56 . 1.781(9)
Cl13 C56 . 1.738(8)
Cl14 C56 . 1.712(9)
O1 C11 . 1.202(8)
O2 C7 . 1.222(7)
O3 C19 . 1.216(8)
O4 C20 . 1.209(8)
O5 C33 . 1.218(7)
O6 C34 . 1.196(8)
O7 C45 . 1.208(8)
O8 C46 . 1.226(8)
N1 C1 . 1.342(9)
N1 C5 . 1.348(8)
N2 C7 . 1.398(8)
N2 C11 . 1.410(8)
N2 C6 . 1.453(8)
N3 C20 . 1.388(9)
N3 C19 . 1.409(9)
N3 C21 . 1.469(8)
N4 C24 . 1.321(8)
N4 C25 . 1.347(9)
N4 Cd1 2_755 2.314(5)
N5 C27 . 1.330(8)
N5 C31 . 1.341(8)
N6 C33 . 1.389(9)
N6 C34 . 1.413(9)
N6 C32 . 1.481(8)
N7 C46 . 1.402(9)
N7 C45 . 1.414(8)
N7 C47 . 1.476(8)
N8 C50 . 1.330(9)
N8 C49 . 1.333(8)
N8 Cd1 2_556 2.318(6)
C1 C2 . 1.374(10)
C1 H1 . 0.9500
C2 C3 . 1.374(9)
C2 H2 . 0.9500
C3 C4 . 1.383(9)
C3 C6 . 1.513(9)
C4 C5 . 1.387(10)
C4 H4 . 0.9500
C5 H5 . 0.9500
C6 H6A . 0.9900
C6 H6B . 0.9900
C7 C8 . 1.483(9)
C8 C18 . 1.368(9)
C8 C9 . 1.412(9)
C9 C10 . 1.407(9)
C9 C15 . 1.430(9)
C10 C12 . 1.380(9)
C10 C11 . 1.487(9)
C12 C13 . 1.401(10)
C12 H12 . 0.9500
C13 C14 . 1.390(10)
C13 H13 . 0.9500
C14 C15 . 1.406(9)
C14 C19 . 1.475(9)
C15 C16 . 1.404(9)
C16 C17 . 1.396(9)
C16 C20 . 1.494(9)
C17 C18 . 1.382(9)
C17 H17 . 0.9500
C18 H18 . 0.9500
C21 C22 . 1.517(9)
C21 H21A . 0.9900
C21 H21B . 0.9900
C22 C23 . 1.376(9)
C22 C26 . 1.379(10)
C23 C24 . 1.402(10)
C23 H23 . 0.9500
C24 H24 . 0.9500
C25 C26 . 1.378(10)
C25 H25 . 0.9500
C26 H26 . 0.9500
C27 C28 . 1.371(9)
C27 H27 . 0.9500
C28 C29 . 1.386(8)
C28 H28 . 0.9500
C29 C30 . 1.378(9)
C29 C32 . 1.504(9)
C30 C31 . 1.387(10)
C30 H30 . 0.9500
C31 H31 . 0.9500
C32 H32A . 0.9900
C32 H32B . 0.9900
C33 C37 . 1.483(9)
C34 C35 . 1.487(9)
C35 C44 . 1.376(9)
C35 C36 . 1.383(9)
C36 C41 . 1.418(8)
C36 C37 . 1.428(9)
C37 C38 . 1.362(10)
C38 C39 . 1.424(9)
C38 H38 . 0.9500
C39 C40 . 1.365(9)
C39 H39 . 0.9500
C40 C41 . 1.404(9)
C40 C45 . 1.477(9)
C41 C42 . 1.398(9)
C42 C43 . 1.369(9)
C42 C46 . 1.475(9)
C43 C44 . 1.410(9)
C43 H43 . 0.9500
C44 H44 . 0.9500
C47 C52 . 1.521(9)
C47 H47A . 0.9900
C47 H47B . 0.9900
C48 C49 . 1.377(10)
C48 C52 . 1.385(9)
C48 H48 . 0.9500
C49 H49 . 0.9500
C50 C51 . 1.377(10)
C50 H50 . 0.9500
C51 C52 . 1.390(9)
C51 H51 . 0.9500
C53 H53 . 1.0000
C54 H54 . 1.0000
C55 H55 . 1.0000
C56 H56 . 1.0000

loop_
_geom_hbond_atom_site_label_D
_geom_hbond_atom_site_label_H
_geom_hbond_atom_site_label_A
_geom_hbond_site_symmetry_A
_geom_hbond_distance_DH
_geom_hbond_distance_HA
_geom_hbond_distance_DA
_geom_hbond_angle_DHA
C21 H21B O15 1_655 0.99 2.65 3.144(8) 110.6
C24 H24 O2 1_655 0.95 2.48 3.073(9) 120.0
C24 H24 O13 2_755 0.95 2.43 3.155(9) 132.7
C25 H25 O11 2_755 0.95 2.41 3.341(9) 167.5
C26 H26 O4 . 0.95 2.47 3.191(9) 132.9
C27 H27 O8 1_655 0.95 2.53 3.139(8) 122.0
C28 H28 O8 1_655 0.95 2.56 3.134(8) 119.5
C31 H31 O14 . 0.95 2.57 3.484(9) 162.0
C32 H32B O12 2_656 0.99 2.53 3.217(9) 126.7
C49 H49 O14 2_556 0.95 2.45 3.179(9) 133.2
C50 H50 O5 1_455 0.95 2.61 3.193(9) 120.2
C51 H51 O5 1_455 0.95 2.59 3.165(8) 119.3
C53 H53 O14 2_655 1.00 2.42 3.171(10) 131.4
C54 H54 O8 2_546 1.00 2.31 3.199(9) 147.4
C55 H55 O2 1_556 1.00 2.23 3.211(10) 165.8
C56 H56 O11 2_656 1.00 2.57 3.336(10) 132.9

_cod_database_fobs_code 2020996
